data_2232042
loop_
_publ_author_name
'Dastych, Dalibor'
'Rotter, Pavel'
'Demo, Gabriel'
'Dastychov\'a, Lenka'

_publ_section_title
;
 Di-\m-chlorido-bis[diacetonitrilechloridooxidovanadium(IV)]
;
_journal_coeditor_code RU2013
_journal_issue 10
_journal_name_full 'Acta Crystallographica Section E'
_journal_page_first m1398
_journal_paper_doi 10.1107/S1600536811037184
_journal_volume 67
_journal_year 2011
_chemical_formula_iupac '[V2 Cl4 O2 (C2 H3 N)4]'
_chemical_formula_moiety 'C8 H12 Cl4 N4 O2 V2'
_chemical_formula_sum 'C8 H12 Cl4 N4 O2 V2'
_chemical_formula_weight 439.90
_chemical_name_systematic
;
Di-\m-chlorido-bis[diacetonitrilechloridooxidovanadium(IV)]
;
_space_group_IT_number 2
_symmetry_cell_setting triclinic
_symmetry_space_group_name_Hall '-P 1'
_symmetry_space_group_name_H-M 'P -1'
_atom_sites_solution_hydrogens geom
_atom_sites_solution_primary direct
_atom_sites_solution_secondary difmap
_audit_creation_method SHELXL-97
_cell_angle_alpha 86.536(6)
_cell_angle_beta 66.806(7)
_cell_angle_gamma 74.374(7)
_cell_formula_units_Z 1
_cell_length_a 7.0242(6)
_cell_length_b 8.1388(6)
_cell_length_c 8.7118(5)
_cell_measurement_reflns_used 5307
_cell_measurement_temperature 120(2)
_cell_measurement_theta_max 25.0
_cell_measurement_theta_min 3.26
_cell_volume 440.28(6)
_computing_cell_refinement 'CrysAlis RED (Oxford Diffraction, 2009)'
_computing_data_collection 'CrysAlis CCD (Oxford Diffraction, 2009)'
_computing_data_reduction 'CrysAlis RED (Oxford Diffraction, 2009)'
_computing_molecular_graphics 'Mercury (Macrae <i>et al.</i>,  2008)'
_computing_publication_material 'SHELXL97 (Sheldrick, 2008)'
_computing_structure_refinement 'SHELXL97 (Sheldrick, 2008) and PLATON (Spek, 2009)'
_computing_structure_solution 'SHELXS97 (Sheldrick, 2008)'
_diffrn_ambient_temperature 120(2)
_diffrn_detector_area_resol_mean 8.4
_diffrn_measured_fraction_theta_full 0.994
_diffrn_measured_fraction_theta_max 0.994
_diffrn_measurement_device_type 'Oxford Diffraction Xcalibur Sapphire2'
_diffrn_measurement_method \w
_diffrn_radiation_monochromator graphite
_diffrn_radiation_source 'Enhance (Mo) X-ray Source'
_diffrn_radiation_type MoK\a
_diffrn_radiation_wavelength 0.7107
_diffrn_reflns_av_R_equivalents 0.0000
_diffrn_reflns_av_sigmaI/netI 0.0132
_diffrn_reflns_limit_h_max 8
_diffrn_reflns_limit_h_min -7
_diffrn_reflns_limit_k_max 9
_diffrn_reflns_limit_k_min -9
_diffrn_reflns_limit_l_max 10
_diffrn_reflns_limit_l_min -9
_diffrn_reflns_number 1550
_diffrn_reflns_theta_full 25.00
_diffrn_reflns_theta_max 25.00
_diffrn_reflns_theta_min 3.26
_diffrn_standards_number 0
_exptl_absorpt_coefficient_mu 1.670
_exptl_absorpt_correction_T_max 1.000
_exptl_absorpt_correction_T_min 0.804
_exptl_absorpt_correction_type multi-scan
_exptl_absorpt_process_details
;
(CrysAlis RED; Oxford Diffraction, 2009)
;
_exptl_crystal_colour blue
_exptl_crystal_density_diffrn 1.659
_exptl_crystal_density_method 'not measured'
_exptl_crystal_description block
_exptl_crystal_F_000 218
_exptl_crystal_size_max 0.30
_exptl_crystal_size_mid 0.20
_exptl_crystal_size_min 0.15
_refine_diff_density_max 0.469
_refine_diff_density_min -0.511
_refine_ls_extinction_method none
_refine_ls_goodness_of_fit_ref 1.248
_refine_ls_hydrogen_treatment constr
_refine_ls_matrix_type full
_refine_ls_number_parameters 94
_refine_ls_number_reflns 1550
_refine_ls_number_restraints 0
_refine_ls_restrained_S_all 1.248
_refine_ls_R_factor_all 0.0335
_refine_ls_R_factor_gt 0.0314
_refine_ls_shift/su_max 0.000
_refine_ls_shift/su_mean 0.000
_refine_ls_structure_factor_coef Fsqd
_refine_ls_weighting_details 'calc w=1/[\s^2^(Fo^2^)+(0.0397P)^2^+1.0484P] where P=(Fo^2^+2Fc^2^)/3'
_refine_ls_weighting_scheme calc
_refine_ls_wR_factor_gt 0.1025
_refine_ls_wR_factor_ref 0.1031
_reflns_number_gt 1432
_reflns_number_total 1550
_reflns_threshold_expression I>2sigma(I)
_cod_data_source_file ru2013.cif
_cod_data_source_block I
_cod_database_code 2232042
_cod_database_fobs_code 2232042

loop_
_symmetry_equiv_pos_as_xyz
'x, y, z'
'-x, -y, -z'

loop_
_atom_site_type_symbol
_atom_site_label
_atom_site_fract_x
_atom_site_fract_y
_atom_site_fract_z
_atom_site_U_iso_or_equiv
_atom_site_adp_type
_atom_site_calc_flag
_atom_site_refinement_flags
_atom_site_occupancy
_atom_site_symmetry_multiplicity
V V1 0.58161(10) 0.06353(8) 0.67541(8) 0.0141(2) Uani d . 1 1
Cl Cl1 0.71230(14) -0.15703(11) 0.46017(11) 0.0172(2) Uani d . 1 1
Cl Cl2 0.38000(14) 0.30593(12) 0.85537(12) 0.0201(2) Uani d . 1 1
O O1 0.7642(4) -0.0069(3) 0.7454(3) 0.0192(6) Uani d . 1 1
N N2 0.7440(5) 0.2175(4) 0.5012(4) 0.0197(7) Uani d . 1 1
C C4 0.9873(6) 0.3945(5) 0.3008(5) 0.0228(8) Uani d . 1 1
H H4A 0.8981 0.5071 0.2916 0.034 Uiso calc R 1 1
H H4B 1.0645 0.3351 0.1901 0.034 Uiso calc R 1 1
H H4C 1.0911 0.4083 0.3448 0.034 Uiso calc R 1 1
C C2 0.1588(7) -0.2589(5) 1.0454(5) 0.0241(9) Uani d . 1 1
H H2A 0.0118 -0.2274 1.0500 0.036 Uiso calc R 1 1
H H2B 0.1555 -0.2385 1.1563 0.036 Uiso calc R 1 1
H H2C 0.2258 -0.3801 1.0105 0.036 Uiso calc R 1 1
N N1 0.3766(5) -0.0747(4) 0.8326(4) 0.0190(7) Uani d . 1 1
C C3 0.8514(6) 0.2950(5) 0.4132(5) 0.0193(8) Uani d . 1 1
C C1 0.2821(6) -0.1565(5) 0.9263(5) 0.0190(8) Uani d . 1 1

loop_
_atom_site_aniso_label
_atom_site_aniso_U_11
_atom_site_aniso_U_22
_atom_site_aniso_U_33
_atom_site_aniso_U_12
_atom_site_aniso_U_13
_atom_site_aniso_U_23
V1 0.0142(3) 0.0150(3) 0.0125(3) -0.0029(2) -0.0051(3) -0.0007(2)
Cl1 0.0173(4) 0.0172(5) 0.0155(5) -0.0002(3) -0.0071(4) -0.0039(3)
Cl2 0.0191(5) 0.0192(5) 0.0197(5) -0.0014(4) -0.0066(4) -0.0054(4)
O1 0.0197(14) 0.0202(14) 0.0188(14) -0.0028(11) -0.0100(11) -0.0016(11)
N2 0.0180(16) 0.0195(17) 0.0177(17) -0.0033(14) -0.0039(14) -0.0002(14)
C4 0.025(2) 0.024(2) 0.020(2) -0.0099(17) -0.0079(17) 0.0039(16)
C2 0.025(2) 0.024(2) 0.023(2) -0.0136(17) -0.0040(17) 0.0005(17)
N1 0.0219(16) 0.0209(17) 0.0135(16) -0.0070(14) -0.0051(14) -0.0010(14)
C3 0.0182(19) 0.019(2) 0.020(2) 0.0008(16) -0.0096(17) -0.0040(16)
C1 0.0200(19) 0.0182(19) 0.019(2) -0.0030(16) -0.0087(16) -0.0028(16)

loop_
_atom_type_symbol
_atom_type_description
_atom_type_scat_dispersion_real
_atom_type_scat_dispersion_imag
_atom_type_scat_source
C C 0.0033 0.0016 'International Tables Vol C Tables 4.2.6.8 and 6.1.1.4'
H H 0.0000 0.0000 'International Tables Vol C Tables 4.2.6.8 and 6.1.1.4'
N N 0.0061 0.0033 'International Tables Vol C Tables 4.2.6.8 and 6.1.1.4'
O O 0.0106 0.0060 'International Tables Vol C Tables 4.2.6.8 and 6.1.1.4'
Cl Cl 0.1484 0.1585 'International Tables Vol C Tables 4.2.6.8 and 6.1.1.4'
V V 0.3005 0.5294 'International Tables Vol C Tables 4.2.6.8 and 6.1.1.4'

loop_
_geom_angle_atom_site_label_1
_geom_angle_atom_site_label_2
_geom_angle_atom_site_label_3
_geom_angle_site_symmetry_3
_geom_angle
O1 V1 N1 . 94.79(14)
O1 V1 N2 . 95.52(14)
N1 V1 N2 . 169.69(13)
O1 V1 Cl2 . 99.62(10)
N1 V1 Cl2 . 89.60(9)
N2 V1 Cl2 . 88.90(9)
O1 V1 Cl1 . 96.44(10)
N1 V1 Cl1 . 89.01(9)
N2 V1 Cl1 . 89.61(9)
Cl2 V1 Cl1 . 163.95(4)
O1 V1 Cl1 2_656 174.92(10)
N1 V1 Cl1 2_656 84.57(9)
N2 V1 Cl1 2_656 85.15(9)
Cl2 V1 Cl1 2_656 85.42(3)
Cl1 V1 Cl1 2_656 78.53(4)
V1 Cl1 V1 2_656 101.47(4)
C3 N2 V1 . 171.8(3)
C3 C4 H4A . 109.5
C3 C4 H4B . 109.5
H4A C4 H4B . 109.5
C3 C4 H4C . 109.5
H4A C4 H4C . 109.5
H4B C4 H4C . 109.5
C1 C2 H2A . 109.5
C1 C2 H2B . 109.5
H2A C2 H2B . 109.5
C1 C2 H2C . 109.5
H2A C2 H2C . 109.5
H2B C2 H2C . 109.5
C1 N1 V1 . 172.0(3)
N2 C3 C4 . 179.6(4)
N1 C1 C2 . 179.1(4)

loop_
_geom_bond_atom_site_label_1
_geom_bond_atom_site_label_2
_geom_bond_site_symmetry_2
_geom_bond_distance
V1 O1 . 1.588(3)
V1 N1 . 2.085(3)
V1 N2 . 2.086(3)
V1 Cl2 . 2.3399(10)
V1 Cl1 . 2.3969(10)
V1 Cl1 2_656 2.6836(10)
Cl1 V1 2_656 2.6836(10)
N2 C3 . 1.139(5)
C4 C3 . 1.453(6)
C4 H4A . 0.9800
C4 H4B . 0.9800
C4 H4C . 0.9800
C2 C1 . 1.448(6)
C2 H2A . 0.9800
C2 H2B . 0.9800
C2 H2C . 0.9800
N1 C1 . 1.138(5)

loop_
_geom_torsion_atom_site_label_1
_geom_torsion_atom_site_label_2
_geom_torsion_atom_site_label_3
_geom_torsion_atom_site_label_4
_geom_torsion_site_symmetry_1
_geom_torsion_site_symmetry_4
_geom_torsion
O1 V1 Cl1 V1 . 2_656 179.36(11)
N1 V1 Cl1 V1 . 2_656 84.66(9)
N2 V1 Cl1 V1 . 2_656 -85.13(9)
Cl2 V1 Cl1 V1 . 2_656 -0.47(16)
Cl1 V1 Cl1 V1 2_656 2_656 0.0
